data_7229038
loop_
_publ_author_name
'Jiang, Wang'
'Sun, Jing'
'Yan, Chao-Guo'

_publ_section_title
;
 Diastereoselective synthesis of
 benzo[d]chromeno[3&#x2032;,4&#x2032;:3,4]pyrrolo[2,1-b]thiazoles via
 cycloaddition reaction of benzothiazolium salts with 3-nitrochromenes
;
_journal_issue 67
_journal_name_full 'RSC Adv.'
_journal_page_first 42387
_journal_paper_doi 10.1039/C7RA06548E
_journal_volume 7
_journal_year 2017
_chemical_formula_moiety 'C32 H22 Cl N O3 S'
_chemical_formula_sum 'C32 H22 Cl N O3 S'
_chemical_formula_weight 536.01
_space_group_crystal_system monoclinic
_space_group_IT_number 14
_space_group_name_Hall '-P 2ybc'
_space_group_name_H-M_alt 'P 1 21/c 1'
_symmetry_space_group_name_Hall '-P 2ybc'
_symmetry_space_group_name_H-M 'P 1 21/c 1'
_atom_sites_solution_hydrogens geom
_audit_creation_method SHELXL-2014/7
_audit_update_record
;
2017-05-03 deposited with the CCDC.
2017-08-28 downloaded from the CCDC.
;
_cell_angle_alpha 90
_cell_angle_beta 106.449(3)
_cell_angle_gamma 90
_cell_formula_units_Z 4
_cell_length_a 12.9531(11)
_cell_length_b 13.3809(11)
_cell_length_c 15.6390(14)
_cell_measurement_reflns_used 6616
_cell_measurement_temperature 296(2)
_cell_measurement_theta_max 22.75
_cell_measurement_theta_min 2.24
_cell_volume 2599.7(4)
_computing_cell_refinement 'Bruker SAINT'
_computing_data_collection 'Bruker APEX2'
_computing_data_reduction 'Bruker SAINT'
_computing_molecular_graphics 'Bruker SHELXTL'
_computing_publication_material 'Bruker SHELXTL'
_computing_structure_refinement 'SHELXL-2014/7 (Sheldrick, 2014)'
_computing_structure_solution 'SHELXS-97 (Sheldrick 2008)'
_diffrn_ambient_temperature 296(2)
_diffrn_measured_fraction_theta_full 1.000
_diffrn_measured_fraction_theta_max 1.000
_diffrn_measurement_device_type 'CCD area detector'
_diffrn_measurement_method 'phi and omega scans'
_diffrn_radiation_source 'fine-focus sealed tube'
_diffrn_radiation_type MoK\a
_diffrn_radiation_wavelength 0.71073
_diffrn_reflns_av_R_equivalents 0.0836
_diffrn_reflns_av_unetI/netI 0.0655
_diffrn_reflns_Laue_measured_fraction_full 1.000
_diffrn_reflns_Laue_measured_fraction_max 1.000
_diffrn_reflns_limit_h_max 15
_diffrn_reflns_limit_h_min -15
_diffrn_reflns_limit_k_max 16
_diffrn_reflns_limit_k_min -16
_diffrn_reflns_limit_l_max 19
_diffrn_reflns_limit_l_min -19
_diffrn_reflns_number 35301
_diffrn_reflns_point_group_measured_fraction_full 1.000
_diffrn_reflns_point_group_measured_fraction_max 1.000
_diffrn_reflns_theta_full 25.242
_diffrn_reflns_theta_max 25.999
_diffrn_reflns_theta_min 1.639
_exptl_absorpt_coefficient_mu 0.263
_exptl_absorpt_correction_T_max 0.949
_exptl_absorpt_correction_T_min 0.939
_exptl_absorpt_correction_type multi-scan
_exptl_absorpt_process_details sadabs
_exptl_crystal_colour yellow
_exptl_crystal_density_diffrn 1.370
_exptl_crystal_description block
_exptl_crystal_F_000 1112
_exptl_crystal_size_max 0.240
_exptl_crystal_size_mid 0.220
_exptl_crystal_size_min 0.200
_refine_diff_density_max 1.692
_refine_diff_density_min -1.169
_refine_diff_density_rms 0.134
_refine_ls_extinction_method none
_refine_ls_goodness_of_fit_ref 1.059
_refine_ls_hydrogen_treatment constr
_refine_ls_matrix_type full
_refine_ls_number_parameters 345
_refine_ls_number_reflns 5098
_refine_ls_number_restraints 55
_refine_ls_restrained_S_all 1.064
_refine_ls_R_factor_all 0.1577
_refine_ls_R_factor_gt 0.0923
_refine_ls_shift/su_max 0.001
_refine_ls_shift/su_mean 0.000
_refine_ls_structure_factor_coef Fsqd
_refine_ls_weighting_details 'w=1/[\s^2^(Fo^2^)+(0.1947P)^2^+0.7066P] where P=(Fo^2^+2Fc^2^)/3'
_refine_ls_weighting_scheme calc
_refine_ls_wR_factor_gt 0.2705
_refine_ls_wR_factor_ref 0.3078
_reflns_Friedel_coverage 0.000
_reflns_number_gt 2957
_reflns_number_total 5098
_reflns_threshold_expression 'I > 2\s(I)'
_cod_data_source_file c7ra06548e2.cif
_cod_data_source_block 5c
_cod_database_code 7229038
_shelx_shelxl_version_number 2014/7
_shelx_space_group_comment
; 
The symmetry employed for this shelxl refinement is uniquely defined 
by the following loop, which should always be used as a source of 
symmetry information in preference to the above space-group names. 
They are only intended as comments. 
;
_shelx_estimated_absorpt_t_min 0.940
_shelx_estimated_absorpt_t_max 0.949

loop_
_space_group_symop_operation_xyz
'x, y, z'
'-x, y+1/2, -z+1/2'
'-x, -y, -z'
'x, -y-1/2, z-1/2'

loop_
_atom_site_label
_atom_site_type_symbol
_atom_site_fract_x
_atom_site_fract_y
_atom_site_fract_z
_atom_site_U_iso_or_equiv
_atom_site_adp_type
_atom_site_occupancy
_atom_site_site_symmetry_order
_atom_site_calc_flag
_atom_site_refinement_flags_posn
_atom_site_refinement_flags_adp
C1 C 0.7238(4) 0.1728(4) 0.0804(3) 0.0499(13) Uani 1 1 d . .
H1 H 0.7519 0.2233 0.1211 0.060 Uiso 1 1 calc R U
C2 C 0.7902(5) 0.0979(4) 0.0672(4) 0.0632(15) Uani 1 1 d . .
H2 H 0.8624 0.0970 0.0997 0.076 Uiso 1 1 calc R U
C3 C 0.7483(6) 0.0226(4) 0.0045(4) 0.0710(18) Uani 1 1 d . .
C4 C 0.7647(7) -0.1123(5) -0.0858(5) 0.1083(16) Uani 1 1 d . U
H4A H 0.6976 -0.1360 -0.0789 0.163 Uiso 1 1 calc R U
H4B H 0.8105 -0.1681 -0.0876 0.163 Uiso 1 1 calc R U
H4C H 0.7516 -0.0750 -0.1402 0.163 Uiso 1 1 calc R U
C5 C 0.6423(6) 0.0224(5) -0.0399(4) 0.0746(19) Uani 1 1 d . .
H5 H 0.6146 -0.0280 -0.0809 0.090 Uiso 1 1 calc R U
C6 C 0.5756(5) 0.0950(4) -0.0252(4) 0.0639(16) Uani 1 1 d . .
H6 H 0.5024 0.0923 -0.0548 0.077 Uiso 1 1 calc R U
C7 C 0.6159(4) 0.1740(4) 0.0339(3) 0.0456(12) Uani 1 1 d . .
C8 C 0.5421(4) 0.2572(4) 0.0403(3) 0.0486(12) Uani 1 1 d . .
C9 C 0.5888(3) 0.3559(3) 0.0559(3) 0.0379(11) Uani 1 1 d . .
C10 C 0.6133(3) 0.5144(3) 0.1094(3) 0.0384(11) Uani 1 1 d . .
C11 C 0.4904(4) 0.5265(4) 0.2016(3) 0.0513(13) Uani 1 1 d . .
C12 C 0.4262(4) 0.5475(5) 0.2574(4) 0.0651(16) Uani 1 1 d . .
H12 H 0.4286 0.6103 0.2834 0.078 Uiso 1 1 calc R U
C13 C 0.3595(5) 0.4745(6) 0.2738(4) 0.0749(18) Uani 1 1 d . .
H13 H 0.3149 0.4887 0.3095 0.090 Uiso 1 1 calc R U
C14 C 0.3582(4) 0.3807(5) 0.2376(4) 0.0719(18) Uani 1 1 d . .
H14 H 0.3145 0.3315 0.2510 0.086 Uiso 1 1 calc R U
C15 C 0.4206(4) 0.3581(4) 0.1818(4) 0.0584(14) Uani 1 1 d . .
H15 H 0.4184 0.2947 0.1570 0.070 Uiso 1 1 calc R U
C16 C 0.4862(3) 0.4314(4) 0.1635(3) 0.0467(12) Uani 1 1 d . .
C17 C 0.8225(3) 0.4286(3) -0.0314(3) 0.0378(11) Uani 1 1 d . .
C18 C 0.8919(4) 0.4029(4) -0.0811(4) 0.0524(13) Uani 1 1 d . .
H18 H 0.9530 0.4413 -0.0769 0.063 Uiso 1 1 calc R U
C19 C 0.8709(4) 0.3211(4) -0.1367(3) 0.0520(13) Uani 1 1 d . .
H19 H 0.9186 0.3020 -0.1683 0.062 Uiso 1 1 calc R U
C20 C 0.7786(4) 0.2686(3) -0.1443(3) 0.0421(11) Uani 1 1 d . .
C21 C 0.7075(4) 0.2940(4) -0.0963(3) 0.0426(11) Uani 1 1 d . .
H21 H 0.6437 0.2585 -0.1046 0.051 Uiso 1 1 calc R U
C22 C 0.7312(3) 0.3718(3) -0.0362(3) 0.0337(10) Uani 1 1 d . .
C23 C 0.6674(3) 0.4029(3) 0.0242(3) 0.0382(11) Uani 1 1 d . .
C24 C 0.6843(3) 0.5005(3) 0.0599(3) 0.0383(11) Uani 1 1 d . .
C25 C 0.7663(3) 0.5691(3) 0.0413(3) 0.0422(11) Uani 1 1 d . .
H25 H 0.7332 0.6093 -0.0118 0.051 Uiso 1 1 calc R U
C26 C 0.8174(4) 0.6365(4) 0.1185(4) 0.0624(8) Uani 1 1 d . U
C27 C 0.8165(4) 0.7390(4) 0.1091(4) 0.0642(8) Uani 1 1 d . U
H27 H 0.7827 0.7682 0.0543 0.077 Uiso 1 1 calc R U
C28 C 0.8665(4) 0.7989(5) 0.1822(4) 0.0662(8) Uani 1 1 d . U
H28 H 0.8659 0.8678 0.1746 0.079 Uiso 1 1 calc R U
C29 C 0.9143(4) 0.7620(4) 0.2610(4) 0.0665(8) Uani 1 1 d . U
C30 C 0.9663(7) 0.8250(7) 0.3423(7) 0.146(4) Uani 1 1 d . .
H30A H 1.0403 0.8369 0.3454 0.219 Uiso 1 1 calc R U
H30B H 0.9623 0.7904 0.3951 0.219 Uiso 1 1 calc R U
H30C H 0.9291 0.8877 0.3381 0.219 Uiso 1 1 calc R U
C31 C 0.9161(4) 0.6596(4) 0.2708(4) 0.0665(8) Uani 1 1 d . U
H31 H 0.9500 0.6320 0.3262 0.080 Uiso 1 1 calc R U
C32 C 0.8690(4) 0.5972(4) 0.2008(4) 0.0645(8) Uani 1 1 d . U
H32 H 0.8720 0.5283 0.2092 0.077 Uiso 1 1 calc R U
Cl1 Cl 0.74915(12) 0.16523(11) -0.21572(9) 0.0658(5) Uani 1 1 d . .
N1 N 0.5547(3) 0.4284(3) 0.1068(2) 0.0397(9) Uani 1 1 d . .
O1 O 0.8170(4) -0.0479(4) -0.0106(3) 0.1003(14) Uani 1 1 d . U
O2 O 0.4465(3) 0.2414(3) 0.0315(3) 0.0724(12) Uani 1 1 d . .
O3 O 0.8521(2) 0.5084(2) 0.0259(2) 0.0507(9) Uani 1 1 d . .
S1 S 0.58190(10) 0.60662(10) 0.17451(9) 0.0557(5) Uani 1 1 d . .

loop_
_atom_site_aniso_label
_atom_site_aniso_U_11
_atom_site_aniso_U_22
_atom_site_aniso_U_33
_atom_site_aniso_U_23
_atom_site_aniso_U_13
_atom_site_aniso_U_12
C1 0.065(3) 0.043(3) 0.041(3) -0.003(2) 0.013(3) -0.006(2)
C2 0.070(4) 0.059(3) 0.059(3) 0.002(3) 0.015(3) 0.002(3)
C3 0.120(6) 0.043(3) 0.064(4) -0.008(3) 0.048(4) 0.000(4)
C4 0.135(4) 0.087(3) 0.109(4) -0.022(3) 0.043(3) -0.001(3)
C5 0.103(5) 0.065(4) 0.063(4) -0.030(3) 0.035(4) -0.043(4)
C6 0.076(4) 0.066(4) 0.057(3) -0.014(3) 0.030(3) -0.037(3)
C7 0.055(3) 0.044(3) 0.041(3) -0.001(2) 0.019(2) -0.022(2)
C8 0.041(3) 0.068(3) 0.039(3) -0.004(2) 0.015(2) -0.018(2)
C9 0.028(2) 0.050(3) 0.037(2) -0.002(2) 0.0109(19) -0.006(2)
C10 0.030(2) 0.043(3) 0.042(3) 0.003(2) 0.0087(19) 0.0007(19)
C11 0.040(3) 0.071(4) 0.042(3) 0.001(3) 0.012(2) 0.014(2)
C12 0.065(4) 0.082(4) 0.056(3) 0.005(3) 0.031(3) 0.026(3)
C13 0.064(4) 0.107(5) 0.067(4) 0.011(4) 0.040(3) 0.024(4)
C14 0.049(3) 0.108(5) 0.068(4) 0.017(4) 0.031(3) 0.005(3)
C15 0.048(3) 0.072(4) 0.066(3) 0.008(3) 0.033(3) 0.002(3)
C16 0.026(2) 0.076(4) 0.038(3) 0.005(3) 0.010(2) 0.007(2)
C17 0.032(2) 0.046(3) 0.034(2) -0.005(2) 0.0081(19) -0.007(2)
C18 0.038(3) 0.061(3) 0.064(3) -0.009(3) 0.025(2) -0.015(2)
C19 0.049(3) 0.064(3) 0.051(3) -0.006(3) 0.026(2) -0.007(2)
C20 0.047(3) 0.048(3) 0.033(2) -0.001(2) 0.014(2) -0.005(2)
C21 0.035(2) 0.055(3) 0.039(3) 0.006(2) 0.012(2) -0.007(2)
C22 0.030(2) 0.040(2) 0.032(2) -0.0034(19) 0.0101(18) -0.0046(19)
C23 0.024(2) 0.051(3) 0.039(2) -0.002(2) 0.0094(19) -0.0051(19)
C24 0.026(2) 0.045(3) 0.044(3) -0.002(2) 0.0106(19) -0.0044(18)
C25 0.035(2) 0.041(3) 0.049(3) 0.000(2) 0.009(2) -0.001(2)
C26 0.0512(16) 0.0593(16) 0.0806(18) -0.0145(14) 0.0249(14) -0.0087(13)
C27 0.0536(16) 0.0599(16) 0.0827(18) -0.0147(14) 0.0250(14) -0.0087(13)
C28 0.0550(16) 0.0618(16) 0.0847(18) -0.0165(14) 0.0247(14) -0.0090(13)
C29 0.0541(16) 0.0637(16) 0.0842(18) -0.0175(14) 0.0234(14) -0.0092(13)
C30 0.116(7) 0.175(9) 0.151(8) -0.112(7) 0.044(6) -0.051(7)
C31 0.0539(16) 0.0639(16) 0.0829(18) -0.0167(14) 0.0214(14) -0.0086(13)
C32 0.0528(16) 0.0613(16) 0.0815(18) -0.0153(14) 0.0222(14) -0.0083(13)
Cl1 0.0821(10) 0.0708(10) 0.0520(8) -0.0215(7) 0.0314(7) -0.0198(7)
N1 0.0247(18) 0.059(2) 0.036(2) -0.0013(18) 0.0092(16) -0.0024(17)
O1 0.129(4) 0.078(3) 0.104(3) -0.019(2) 0.048(3) 0.002(3)
O2 0.041(2) 0.095(3) 0.088(3) -0.019(2) 0.030(2) -0.0313(19)
O3 0.0347(17) 0.056(2) 0.068(2) -0.0167(18) 0.0249(16) -0.0149(15)
S1 0.0514(8) 0.0598(9) 0.0600(9) -0.0116(7) 0.0226(7) 0.0050(6)

loop_
_atom_type_symbol
_atom_type_description
_atom_type_scat_dispersion_real
_atom_type_scat_dispersion_imag
_atom_type_scat_source
C C 0.0033 0.0016 'International Tables Vol C Tables 4.2.6.8 and 6.1.1.4'
H H 0.0000 0.0000 'International Tables Vol C Tables 4.2.6.8 and 6.1.1.4'
N N 0.0061 0.0033 'International Tables Vol C Tables 4.2.6.8 and 6.1.1.4'
O O 0.0106 0.0060 'International Tables Vol C Tables 4.2.6.8 and 6.1.1.4'
S S 0.1246 0.1234 'International Tables Vol C Tables 4.2.6.8 and 6.1.1.4'
Cl Cl 0.1484 0.1585 'International Tables Vol C Tables 4.2.6.8 and 6.1.1.4'

loop_
_geom_angle_atom_site_label_1
_geom_angle_atom_site_label_2
_geom_angle_atom_site_label_3
_geom_angle
C2 C1 C7 120.9(5)
C2 C1 H1 119.6
C7 C1 H1 119.6
C1 C2 C3 119.6(6)
C1 C2 H2 120.2
C3 C2 H2 120.2
C5 C3 O1 121.9(6)
C5 C3 C2 119.7(6)
O1 C3 C2 118.4(7)
O1 C4 H4A 109.5
O1 C4 H4B 109.5
H4A C4 H4B 109.5
O1 C4 H4C 109.5
H4A C4 H4C 109.5
H4B C4 H4C 109.5
C3 C5 C6 120.9(5)
C3 C5 H5 119.6
C6 C5 H5 119.6
C5 C6 C7 120.8(6)
C5 C6 H6 119.6
C7 C6 H6 119.6
C1 C7 C6 118.0(5)
C1 C7 C8 123.1(4)
C6 C7 C8 118.8(5)
O2 C8 C9 122.6(5)
O2 C8 C7 120.7(5)
C9 C8 C7 116.7(4)
C23 C9 N1 105.5(4)
C23 C9 C8 131.5(4)
N1 C9 C8 122.9(4)
C24 C10 N1 108.8(4)
C24 C10 S1 137.7(4)
N1 C10 S1 113.4(3)
C12 C11 C16 119.4(5)
C12 C11 S1 126.7(5)
C16 C11 S1 113.9(3)
C13 C12 C11 119.4(6)
C13 C12 H12 120.3
C11 C12 H12 120.3
C14 C13 C12 120.4(5)
C14 C13 H13 119.8
C12 C13 H13 119.8
C13 C14 C15 121.3(6)
C13 C14 H14 119.4
C15 C14 H14 119.4
C14 C15 C16 118.7(6)
C14 C15 H15 120.6
C16 C15 H15 120.6
C15 C16 C11 120.7(4)
C15 C16 N1 129.7(5)
C11 C16 N1 109.6(4)
O3 C17 C18 116.8(4)
O3 C17 C22 122.4(4)
C18 C17 C22 120.7(4)
C19 C18 C17 120.4(4)
C19 C18 H18 119.8
C17 C18 H18 119.8
C20 C19 C18 118.5(4)
C20 C19 H19 120.7
C18 C19 H19 120.7
C19 C20 C21 121.8(4)
C19 C20 Cl1 119.4(4)
C21 C20 Cl1 118.8(4)
C22 C21 C20 120.1(4)
C22 C21 H21 120.0
C20 C21 H21 120.0
C21 C22 C17 118.2(4)
C21 C22 C23 126.2(4)
C17 C22 C23 115.6(4)
C9 C23 C24 108.7(4)
C9 C23 C22 133.8(4)
C24 C23 C22 117.4(4)
C10 C24 C23 107.2(4)
C10 C24 C25 130.8(4)
C23 C24 C25 122.0(4)
O3 C25 C24 108.0(4)
O3 C25 C26 106.5(4)
C24 C25 C26 112.9(4)
O3 C25 H25 109.8
C24 C25 H25 109.8
C26 C25 H25 109.8
C32 C26 C27 117.8(5)
C32 C26 C25 120.6(5)
C27 C26 C25 121.5(5)
C26 C27 C28 119.7(6)
C26 C27 H27 120.2
C28 C27 H27 120.2
C29 C28 C27 122.8(6)
C29 C28 H28 118.6
C27 C28 H28 118.6
C28 C29 C31 117.9(6)
C28 C29 C30 124.0(7)
C31 C29 C30 118.1(7)
C29 C30 H30A 109.5
C29 C30 H30B 109.5
H30A C30 H30B 109.5
C29 C30 H30C 109.5
H30A C30 H30C 109.5
H30B C30 H30C 109.5
C32 C31 C29 121.8(6)
C32 C31 H31 119.1
C29 C31 H31 119.1
C31 C32 C26 120.1(6)
C31 C32 H32 120.0
C26 C32 H32 120.0
C10 N1 C9 109.6(3)
C10 N1 C16 113.3(4)
C9 N1 C16 136.5(4)
C3 O1 C4 111.8(6)
C17 O3 C25 117.2(3)
C10 S1 C11 89.6(2)

loop_
_geom_bond_atom_site_label_1
_geom_bond_atom_site_label_2
_geom_bond_distance
C1 C2 1.373(7)
C1 C7 1.381(7)
C1 H1 0.9300
C2 C3 1.403(8)
C2 H2 0.9300
C3 C5 1.351(9)
C3 O1 1.362(7)
C4 O1 1.460(8)
C4 H4A 0.9600
C4 H4B 0.9600
C4 H4C 0.9600
C5 C6 1.363(9)
C5 H5 0.9300
C6 C7 1.404(7)
C6 H6 0.9300
C7 C8 1.490(7)
C8 O2 1.224(5)
C8 C9 1.444(6)
C9 C23 1.402(6)
C9 N1 1.403(5)
C10 C24 1.372(6)
C10 N1 1.373(6)
C10 S1 1.720(5)
C11 C12 1.394(7)
C11 C16 1.400(7)
C11 S1 1.737(5)
C12 C13 1.376(8)
C12 H12 0.9300
C13 C14 1.376(9)
C13 H13 0.9300
C14 C15 1.379(8)
C14 H14 0.9300
C15 C16 1.380(7)
C15 H15 0.9300
C16 N1 1.422(6)
C17 O3 1.377(5)
C17 C18 1.389(6)
C17 C22 1.389(6)
C18 C19 1.376(7)
C18 H18 0.9300
C19 C20 1.363(6)
C19 H19 0.9300
C20 C21 1.385(6)
C20 Cl1 1.751(5)
C21 C22 1.377(6)
C21 H21 0.9300
C22 C23 1.479(6)
C23 C24 1.413(6)
C24 C25 1.493(6)
C25 O3 1.451(5)
C25 C26 1.502(7)
C25 H25 0.9800
C26 C32 1.376(8)
C26 C27 1.380(7)
C27 C28 1.396(8)
C27 H27 0.9300
C28 C29 1.309(8)
C28 H28 0.9300
C29 C31 1.378(8)
C29 C30 1.515(9)
C30 H30A 0.9600
C30 H30B 0.9600
C30 H30C 0.9600
C31 C32 1.374(7)
C31 H31 0.9300
C32 H32 0.9300
